data_7159836
loop_
_publ_author_name
'Choi, Anthony'
'Das, Anjan'
'Meijer, Anthony J. H. M.'
'Proietti Silvestri, Ilaria'
'Coldham, Iain'

_publ_section_title
;
 Synthesis of enantioenriched spirocyclic 2-arylpiperidines via kinetic
 resolution
;
_journal_issue 8
_journal_name_full 'Organic &amp; Biomolecular Chemistry'
_journal_page_first 1602
_journal_page_last 1607
_journal_paper_doi 10.1039/D4OB00011K
_journal_volume 22
_journal_year 2024
_chemical_absolute_configuration ad
_chemical_formula_moiety 'C20 H24 Cl F2 N O4'
_chemical_formula_sum 'C20 H24 Cl F2 N O4'
_chemical_formula_weight 415.85
_space_group_crystal_system monoclinic
_space_group_IT_number 4
_space_group_name_Hall 'P 2yb'
_space_group_name_H-M_alt 'P 1 21 1'
_atom_sites_solution_hydrogens geom
_atom_sites_solution_primary dual
_audit_creation_date 2022-04-11
_audit_creation_method
;
Olex2 1.5
(compiled 2021.12.09 svn.r5202d8cf for OlexSys, GUI svn.r6439)
;
_audit_update_record
;
2023-12-07 deposited with the CCDC.	2024-01-23 downloaded from the CCDC.
;
_cell_angle_alpha 90
_cell_angle_beta 100.816(10)
_cell_angle_gamma 90
_cell_formula_units_Z 2
_cell_length_a 8.252(7)
_cell_length_b 10.441(11)
_cell_length_c 12.226(10)
_cell_measurement_reflns_used 4917
_cell_measurement_temperature 100.00
_cell_measurement_theta_max 25.64
_cell_measurement_theta_min 2.59
_cell_volume 1034.7(16)
_computing_cell_refinement 'SAINT V8.40A (Bruker, 2019)'
_computing_data_reduction 'SAINT V8.40A (Bruker, 2019)'
_computing_molecular_graphics 'Olex2 1.5 (Dolomanov et al., 2009)'
_computing_publication_material 'Olex2 1.5 (Dolomanov et al., 2009)'
_computing_structure_refinement 'XL  (Sheldrick, 2008)'
_computing_structure_solution 'SHELXT  (Sheldrick, 2015)'
_diffrn_ambient_temperature 100.00
_diffrn_measured_fraction_theta_full 0.999
_diffrn_measured_fraction_theta_max 0.994
_diffrn_measurement_device_type 'Bruker APEX-II CCD'
_diffrn_measurement_method '\f and \w scans'
_diffrn_radiation_type MoK\a
_diffrn_radiation_wavelength 0.71073
_diffrn_reflns_av_R_equivalents 0.0481
_diffrn_reflns_av_unetI/netI 0.0477
_diffrn_reflns_Laue_measured_fraction_full 0.999
_diffrn_reflns_Laue_measured_fraction_max 0.994
_diffrn_reflns_limit_h_max 11
_diffrn_reflns_limit_h_min -10
_diffrn_reflns_limit_k_max 13
_diffrn_reflns_limit_k_min -13
_diffrn_reflns_limit_l_max 16
_diffrn_reflns_limit_l_min -16
_diffrn_reflns_number 19144
_diffrn_reflns_point_group_measured_fraction_full 0.999
_diffrn_reflns_point_group_measured_fraction_max 0.993
_diffrn_reflns_theta_full 25.242
_diffrn_reflns_theta_max 28.712
_diffrn_reflns_theta_min 1.696
_diffrn_source_current 30.0
_diffrn_source_power 1.5
_diffrn_source_voltage 50.0
_diffrn_standards_number 0
_exptl_absorpt_coefficient_mu 0.227
_exptl_absorpt_correction_T_max 0.7458
_exptl_absorpt_correction_T_min 0.6877
_exptl_absorpt_correction_type multi-scan
_exptl_absorpt_process_details
;
SADABS-2016/2 (Bruker,2016/2) was used for absorption correction.
wR2(int) was 0.0587 before and 0.0545 after correction.
The Ratio of minimum to maximum transmission is 0.9221.
The \l/2 correction factor is Not present.
;
_exptl_crystal_colour colourless
_exptl_crystal_colour_primary colourless
_exptl_crystal_density_diffrn 1.335
_exptl_crystal_description block
_exptl_crystal_F_000 436
_exptl_crystal_size_max 0.334
_exptl_crystal_size_mid 0.254
_exptl_crystal_size_min 0.177
_refine_diff_density_max 0.212
_refine_diff_density_min -0.219
_refine_diff_density_rms 0.043
_refine_ls_abs_structure_details
;
 Flack x determined using 2040 quotients [(I+)-(I-)]/[(I+)+(I-)]
 (Parsons, Flack and Wagner, Acta Cryst. B69 (2013) 249-259).
;
_refine_ls_abs_structure_Flack 0.02(3)
_refine_ls_extinction_method none
_refine_ls_goodness_of_fit_ref 1.025
_refine_ls_hydrogen_treatment constr
_refine_ls_matrix_type full
_refine_ls_number_parameters 257
_refine_ls_number_reflns 5317
_refine_ls_number_restraints 1
_refine_ls_restrained_S_all 1.025
_refine_ls_R_factor_all 0.0416
_refine_ls_R_factor_gt 0.0347
_refine_ls_shift/su_max 0.000
_refine_ls_shift/su_mean 0.000
_refine_ls_structure_factor_coef Fsqd
_refine_ls_weighting_details 'w=1/[\s^2^(Fo^2^)+(0.0352P)^2^+0.0911P] where P=(Fo^2^+2Fc^2^)/3'
_refine_ls_weighting_scheme calc
_refine_ls_wR_factor_gt 0.0751
_refine_ls_wR_factor_ref 0.0794
_reflns_Friedel_coverage 0.897
_reflns_Friedel_fraction_full 0.999
_reflns_Friedel_fraction_max 0.992
_reflns_number_gt 4760
_reflns_number_total 5317
_reflns_threshold_expression 'I > 2\s(I)'
_cod_data_source_file d4ob00011k2.cif
_cod_data_source_block oic326s_0m
_cod_database_code 7159836
_shelx_shelxl_version_number 2018/3
_shelx_space_group_comment
;
The symmetry employed for this shelxl refinement is uniquely defined
by the following loop, which should always be used as a source of
symmetry information in preference to the above space-group names.
They are only intended as comments.
;
_shelx_estimated_absorpt_t_max 0.961
_shelx_estimated_absorpt_t_min 0.928
_olex2_refinement_description
;
1. Fixed Uiso
 At 1.2 times of:
  All C(H) groups, All C(H,H) groups
 At 1.5 times of:
  All C(H,H,H) groups
2.a Secondary CH2 refined with riding coordinates:
 C2(H2A,H2B), C4(H4A,H4B), C5(H5A,H5B), C14(H14A,H14B)
2.b Aromatic/amide H refined with riding coordinates:
 C7(H7), C8(H8), C10(H10), C11(H11)
2.c Idealised Me refined as rotating group:
 C13(H13A,H13B,H13C), C18(H18A,H18B,H18C), C19(H19A,H19B,H19C), C20(H20A,H20B,
 H20C)
;
_olex2_date_sample_data_collection 2022-03-30
_olex2_date_sample_submission 2022-03-29
_olex2_exptl_crystal_mounting_method 'Mitigen microloop in fomblin oil'
_olex2_submission_original_sample_id AC-14-87-P1
_olex2_submission_special_instructions 'No special instructions were received'

loop_
_space_group_symop_operation_xyz
'x, y, z'
'-x, y+1/2, -z'

loop_
_atom_site_label
_atom_site_type_symbol
_atom_site_fract_x
_atom_site_fract_y
_atom_site_fract_z
_atom_site_U_iso_or_equiv
_atom_site_adp_type
_atom_site_occupancy
_atom_site_site_symmetry_order
_atom_site_calc_flag
_atom_site_refinement_flags_posn
_atom_site_refinement_flags_adp
_atom_site_refinement_flags_occupancy
_atom_site_disorder_assembly
_atom_site_disorder_group
Cl1 Cl 1.09213(7) 0.09422(5) 0.83598(5) 0.02288(13) Uani 1 1 d . . . . .
F1 F 0.3661(2) 0.88592(15) 0.87867(14) 0.0348(4) Uani 1 1 d . . . . .
F2 F 0.60083(19) 0.81980(15) 0.97831(13) 0.0334(4) Uani 1 1 d . . . . .
O1 O 0.8829(2) 0.70153(16) 0.82435(15) 0.0231(4) Uani 1 1 d . . . . .
O2 O 0.6395(2) 0.78262(15) 0.73982(14) 0.0221(4) Uani 1 1 d . . . . .
O3 O 0.4315(2) 0.56685(18) 0.49508(13) 0.0270(4) Uani 1 1 d . . . . .
O4 O 0.69963(18) 0.59058(17) 0.58239(12) 0.0198(3) Uani 1 1 d . . . . .
N1 N 0.5103(2) 0.55139(17) 0.68458(15) 0.0155(4) Uani 1 1 d . . . . .
C1 C 0.6432(3) 0.56024(19) 0.78338(17) 0.0139(4) Uani 1 1 d . . . . .
C2 C 0.5607(3) 0.5624(2) 0.88829(18) 0.0180(5) Uani 1 1 d . . . . .
H2A H 0.521488 0.475063 0.901138 0.022 Uiso 1 1 calc R U . . .
H2B H 0.644853 0.586317 0.953979 0.022 Uiso 1 1 calc R U . . .
C3 C 0.4174(3) 0.6543(2) 0.8786(2) 0.0208(5) Uani 1 1 d . . . . .
C4 C 0.2889(3) 0.6409(2) 0.7711(2) 0.0242(5) Uani 1 1 d . . . . .
H4A H 0.179329 0.622213 0.789341 0.029 Uiso 1 1 calc R U . . .
H4B H 0.280896 0.722076 0.728605 0.029 Uiso 1 1 calc R U . . .
C5 C 0.3398(3) 0.5323(2) 0.7011(2) 0.0213(5) Uani 1 1 d . . . . .
H5A H 0.331403 0.449490 0.738980 0.026 Uiso 1 1 calc R U . . .
H5B H 0.264369 0.529677 0.627887 0.026 Uiso 1 1 calc R U . . .
C6 C 0.7595(3) 0.4442(2) 0.79366(18) 0.0146(4) Uani 1 1 d . . . . .
C7 C 0.8939(3) 0.4350(2) 0.88288(18) 0.0177(5) Uani 1 1 d . . . . .
H7 H 0.915282 0.502991 0.935243 0.021 Uiso 1 1 calc R U . . .
C8 C 0.9961(3) 0.3281(2) 0.89578(19) 0.0186(5) Uani 1 1 d . . . . .
H8 H 1.086998 0.322911 0.956124 0.022 Uiso 1 1 calc R U . . .
C9 C 0.9633(3) 0.2290(2) 0.81925(19) 0.0169(4) Uani 1 1 d . . . . .
C10 C 0.8313(3) 0.2339(2) 0.73142(19) 0.0180(5) Uani 1 1 d . . . . .
H10 H 0.810144 0.164980 0.679964 0.022 Uiso 1 1 calc R U . . .
C11 C 0.7291(3) 0.3416(2) 0.71930(19) 0.0164(4) Uani 1 1 d . . . . .
H11 H 0.637386 0.345160 0.659412 0.020 Uiso 1 1 calc R U . . .
C12 C 0.7393(3) 0.6869(2) 0.78336(18) 0.0163(4) Uani 1 1 d . . . . .
C13 C 0.7196(4) 0.9067(2) 0.7417(3) 0.0327(6) Uani 1 1 d . . . . .
H13A H 0.812169 0.900999 0.702000 0.049 Uiso 1 1 calc R U . . .
H13B H 0.760717 0.932395 0.818975 0.049 Uiso 1 1 calc R U . . .
H13C H 0.640146 0.970300 0.705236 0.049 Uiso 1 1 calc R U . . .
C14 C 0.3573(4) 0.6903(3) 0.9882(2) 0.0341(6) Uani 1 1 d . . . . .
H14A H 0.237479 0.703201 0.984480 0.041 Uiso 1 1 calc R U . . .
H14B H 0.417163 0.653296 1.058916 0.041 Uiso 1 1 calc R U . . .
C15 C 0.4449(3) 0.7823(2) 0.9301(2) 0.0260(6) Uani 1 1 d . . . . .
C16 C 0.5376(3) 0.5702(2) 0.57890(18) 0.0180(5) Uani 1 1 d . . . . .
C17 C 0.7703(3) 0.5925(3) 0.47963(18) 0.0232(5) Uani 1 1 d . . . . .
C18 C 0.9505(3) 0.6153(4) 0.5265(3) 0.0429(8) Uani 1 1 d . . . . .
H18A H 0.964371 0.700361 0.560791 0.064 Uiso 1 1 calc R U . . .
H18B H 1.013835 0.610304 0.466345 0.064 Uiso 1 1 calc R U . . .
H18C H 0.990331 0.549987 0.582685 0.064 Uiso 1 1 calc R U . . .
C19 C 0.7457(4) 0.4624(3) 0.4233(2) 0.0318(6) Uani 1 1 d . . . . .
H19A H 0.798181 0.396199 0.474930 0.048 Uiso 1 1 calc R U . . .
H19B H 0.795562 0.462613 0.356647 0.048 Uiso 1 1 calc R U . . .
H19C H 0.627373 0.444372 0.402121 0.048 Uiso 1 1 calc R U . . .
C20 C 0.6961(4) 0.7015(3) 0.4036(2) 0.0367(7) Uani 1 1 d . . . . .
H20A H 0.581132 0.681237 0.371158 0.055 Uiso 1 1 calc R U . . .
H20B H 0.759208 0.712506 0.343870 0.055 Uiso 1 1 calc R U . . .
H20C H 0.700160 0.780846 0.446820 0.055 Uiso 1 1 calc R U . . .

loop_
_atom_site_aniso_label
_atom_site_aniso_U_11
_atom_site_aniso_U_22
_atom_site_aniso_U_33
_atom_site_aniso_U_23
_atom_site_aniso_U_13
_atom_site_aniso_U_12
Cl1 0.0265(3) 0.0199(2) 0.0229(3) 0.0035(2) 0.0063(2) 0.0102(2)
F1 0.0347(9) 0.0257(7) 0.0398(9) -0.0093(7) -0.0036(7) 0.0152(7)
F2 0.0281(9) 0.0341(9) 0.0335(9) -0.0158(7) -0.0058(7) 0.0076(7)
O1 0.0169(9) 0.0211(9) 0.0288(9) 0.0005(7) -0.0019(7) -0.0028(6)
O2 0.0228(9) 0.0135(7) 0.0274(9) 0.0030(7) -0.0017(7) -0.0009(6)
O3 0.0202(9) 0.0391(11) 0.0185(8) -0.0048(7) -0.0049(7) 0.0063(7)
O4 0.0154(8) 0.0296(8) 0.0143(7) 0.0017(7) 0.0027(6) 0.0010(8)
N1 0.0092(9) 0.0190(9) 0.0176(9) -0.0013(7) 0.0004(7) 0.0002(7)
C1 0.0132(10) 0.0142(10) 0.0135(10) -0.0002(7) 0.0005(8) 0.0013(7)
C2 0.0207(12) 0.0178(11) 0.0171(10) 0.0017(8) 0.0073(9) 0.0045(8)
C3 0.0191(12) 0.0236(12) 0.0214(12) -0.0014(9) 0.0077(10) 0.0062(9)
C4 0.0133(11) 0.0283(12) 0.0306(13) -0.0063(10) 0.0029(10) 0.0032(9)
C5 0.0130(11) 0.0244(12) 0.0272(13) -0.0046(10) 0.0053(10) -0.0024(9)
C6 0.0153(11) 0.0141(10) 0.0150(10) 0.0023(8) 0.0046(8) 0.0017(8)
C7 0.0189(12) 0.0178(10) 0.0159(11) -0.0009(8) 0.0021(9) 0.0026(9)
C8 0.0151(12) 0.0229(11) 0.0167(11) 0.0021(9) 0.0005(9) 0.0032(9)
C9 0.0176(12) 0.0154(10) 0.0195(11) 0.0035(8) 0.0078(9) 0.0058(8)
C10 0.0220(13) 0.0147(10) 0.0175(11) 0.0000(8) 0.0043(9) 0.0000(9)
C11 0.0160(12) 0.0178(10) 0.0151(11) 0.0008(8) 0.0024(9) -0.0005(8)
C12 0.0189(12) 0.0161(10) 0.0137(10) 0.0005(8) 0.0022(9) 0.0011(9)
C13 0.0337(16) 0.0163(12) 0.0428(16) 0.0070(11) -0.0066(13) -0.0047(10)
C14 0.0325(16) 0.0458(16) 0.0270(14) -0.0042(12) 0.0135(12) 0.0133(13)
C15 0.0218(13) 0.0283(13) 0.0260(13) -0.0082(10) -0.0007(11) 0.0099(10)
C16 0.0168(11) 0.0173(11) 0.0187(10) -0.0009(8) 0.0000(9) 0.0041(8)
C17 0.0245(12) 0.0311(12) 0.0158(10) 0.0062(11) 0.0083(9) 0.0069(11)
C18 0.0254(15) 0.073(2) 0.0330(15) 0.0068(15) 0.0132(12) -0.0052(15)
C19 0.0380(17) 0.0335(14) 0.0265(14) 0.0008(11) 0.0124(12) 0.0116(12)
C20 0.056(2) 0.0321(15) 0.0266(14) 0.0114(12) 0.0185(14) 0.0179(14)

loop_
_atom_type_symbol
_atom_type_description
_atom_type_scat_dispersion_real
_atom_type_scat_dispersion_imag
_atom_type_scat_source
C C 0.0033 0.0016 'International Tables Vol C Tables 4.2.6.8 and 6.1.1.4'
H H 0.0000 0.0000 'International Tables Vol C Tables 4.2.6.8 and 6.1.1.4'
Cl Cl 0.1484 0.1585 'International Tables Vol C Tables 4.2.6.8 and 6.1.1.4'
F F 0.0171 0.0103 'International Tables Vol C Tables 4.2.6.8 and 6.1.1.4'
N N 0.0061 0.0033 'International Tables Vol C Tables 4.2.6.8 and 6.1.1.4'
O O 0.0106 0.0060 'International Tables Vol C Tables 4.2.6.8 and 6.1.1.4'

loop_
_geom_angle_atom_site_label_1
_geom_angle_atom_site_label_2
_geom_angle_atom_site_label_3
_geom_angle
_geom_angle_site_symmetry_1
_geom_angle_site_symmetry_3
_geom_angle_publ_flag
C12 O2 C13 114.5(2) . . ?
C16 O4 C17 121.46(17) . . ?
C5 N1 C1 118.63(19) . . ?
C16 N1 C1 122.45(19) . . ?
C16 N1 C5 118.72(18) . . ?
N1 C1 C2 107.62(18) . . ?
N1 C1 C6 112.02(17) . . ?
N1 C1 C12 110.92(17) . . ?
C6 C1 C2 107.83(17) . . ?
C6 C1 C12 111.27(18) . . ?
C12 C1 C2 106.93(17) . . ?
C1 C2 H2A 108.8 . . ?
C1 C2 H2B 108.8 . . ?
H2A C2 H2B 107.7 . . ?
C3 C2 C1 113.60(18) . . ?
C3 C2 H2A 108.8 . . ?
C3 C2 H2B 108.8 . . ?
C2 C3 C4 114.5(2) . . ?
C2 C3 C14 117.2(2) . . ?
C4 C3 C14 118.6(2) . . ?
C15 C3 C2 119.1(2) . . ?
C15 C3 C4 118.3(2) . . ?
C15 C3 C14 57.54(18) . . ?
C3 C4 H4A 109.8 . . ?
C3 C4 H4B 109.8 . . ?
H4A C4 H4B 108.3 . . ?
C5 C4 C3 109.2(2) . . ?
C5 C4 H4A 109.8 . . ?
C5 C4 H4B 109.8 . . ?
N1 C5 C4 110.35(19) . . ?
N1 C5 H5A 109.6 . . ?
N1 C5 H5B 109.6 . . ?
C4 C5 H5A 109.6 . . ?
C4 C5 H5B 109.6 . . ?
H5A C5 H5B 108.1 . . ?
C7 C6 C1 120.51(19) . . ?
C11 C6 C1 121.2(2) . . ?
C11 C6 C7 118.1(2) . . ?
C6 C7 H7 119.4 . . ?
C8 C7 C6 121.1(2) . . ?
C8 C7 H7 119.4 . . ?
C7 C8 H8 120.5 . . ?
C9 C8 C7 119.0(2) . . ?
C9 C8 H8 120.5 . . ?
C8 C9 Cl1 118.86(18) . . ?
C10 C9 Cl1 119.57(17) . . ?
C10 C9 C8 121.6(2) . . ?
C9 C10 H10 120.5 . . ?
C9 C10 C11 119.0(2) . . ?
C11 C10 H10 120.5 . . ?
C6 C11 H11 119.4 . . ?
C10 C11 C6 121.2(2) . . ?
C10 C11 H11 119.4 . . ?
O1 C12 O2 123.6(2) . . ?
O1 C12 C1 125.0(2) . . ?
O2 C12 C1 111.21(19) . . ?
O2 C13 H13A 109.5 . . ?
O2 C13 H13B 109.5 . . ?
O2 C13 H13C 109.5 . . ?
H13A C13 H13B 109.5 . . ?
H13A C13 H13C 109.5 . . ?
H13B C13 H13C 109.5 . . ?
C3 C14 H14A 117.9 . . ?
C3 C14 H14B 117.9 . . ?
H14A C14 H14B 115.1 . . ?
C15 C14 C3 58.35(17) . . ?
C15 C14 H14A 117.9 . . ?
C15 C14 H14B 117.9 . . ?
F1 C15 F2 107.6(2) . . ?
F1 C15 C3 120.2(2) . . ?
F1 C15 C14 120.8(2) . . ?
F2 C15 C3 120.0(2) . . ?
F2 C15 C14 119.3(2) . . ?
C14 C15 C3 64.10(18) . . ?
O3 C16 O4 125.8(2) . . ?
O3 C16 N1 124.9(2) . . ?
O4 C16 N1 109.37(18) . . ?
O4 C17 C18 101.36(19) . . ?
O4 C17 C19 109.4(2) . . ?
O4 C17 C20 110.5(2) . . ?
C18 C17 C19 110.6(2) . . ?
C18 C17 C20 111.6(3) . . ?
C19 C17 C20 112.8(2) . . ?
C17 C18 H18A 109.5 . . ?
C17 C18 H18B 109.5 . . ?
C17 C18 H18C 109.5 . . ?
H18A C18 H18B 109.5 . . ?
H18A C18 H18C 109.5 . . ?
H18B C18 H18C 109.5 . . ?
C17 C19 H19A 109.5 . . ?
C17 C19 H19B 109.5 . . ?
C17 C19 H19C 109.5 . . ?
H19A C19 H19B 109.5 . . ?
H19A C19 H19C 109.5 . . ?
H19B C19 H19C 109.5 . . ?
C17 C20 H20A 109.5 . . ?
C17 C20 H20B 109.5 . . ?
C17 C20 H20C 109.5 . . ?
H20A C20 H20B 109.5 . . ?
H20A C20 H20C 109.5 . . ?
H20B C20 H20C 109.5 . . ?

loop_
_geom_bond_atom_site_label_1
_geom_bond_atom_site_label_2
_geom_bond_distance
_geom_bond_site_symmetry_2
_geom_bond_publ_flag
Cl1 C9 1.753(3) . ?
F1 C15 1.355(3) . ?
F2 C15 1.368(3) . ?
O1 C12 1.207(3) . ?
O2 C12 1.340(3) . ?
O2 C13 1.453(3) . ?
O3 C16 1.217(3) . ?
O4 C16 1.346(3) . ?
O4 C17 1.481(3) . ?
N1 C1 1.474(3) . ?
N1 C5 1.472(3) . ?
N1 C16 1.367(3) . ?
C1 C2 1.561(3) . ?
C1 C6 1.536(3) . ?
C1 C12 1.542(3) . ?
C2 H2A 0.9900 . ?
C2 H2B 0.9900 . ?
C2 C3 1.510(3) . ?
C3 C4 1.532(4) . ?
C3 C14 1.560(3) . ?
C3 C15 1.477(4) . ?
C4 H4A 0.9900 . ?
C4 H4B 0.9900 . ?
C4 C5 1.526(3) . ?
C5 H5A 0.9900 . ?
C5 H5B 0.9900 . ?
C6 C7 1.406(3) . ?
C6 C11 1.397(3) . ?
C7 H7 0.9500 . ?
C7 C8 1.390(3) . ?
C8 H8 0.9500 . ?
C8 C9 1.387(3) . ?
C9 C10 1.380(3) . ?
C10 H10 0.9500 . ?
C10 C11 1.396(3) . ?
C11 H11 0.9500 . ?
C13 H13A 0.9800 . ?
C13 H13B 0.9800 . ?
C13 H13C 0.9800 . ?
C14 H14A 0.9900 . ?
C14 H14B 0.9900 . ?
C14 C15 1.464(4) . ?
C17 C18 1.509(4) . ?
C17 C19 1.519(4) . ?
C17 C20 1.524(4) . ?
C18 H18A 0.9800 . ?
C18 H18B 0.9800 . ?
C18 H18C 0.9800 . ?
C19 H19A 0.9800 . ?
C19 H19B 0.9800 . ?
C19 H19C 0.9800 . ?
C20 H20A 0.9800 . ?
C20 H20B 0.9800 . ?
C20 H20C 0.9800 . ?

loop_
_geom_torsion_atom_site_label_1
_geom_torsion_atom_site_label_2
_geom_torsion_atom_site_label_3
_geom_torsion_atom_site_label_4
_geom_torsion
_geom_torsion_site_symmetry_1
_geom_torsion_site_symmetry_2
_geom_torsion_site_symmetry_3
_geom_torsion_site_symmetry_4
_geom_torsion_publ_flag
Cl1 C9 C10 C11 179.74(17) . . . . ?
N1 C1 C2 C3 -46.9(2) . . . . ?
N1 C1 C6 C7 -179.83(19) . . . . ?
N1 C1 C6 C11 -4.0(3) . . . . ?
N1 C1 C12 O1 -150.3(2) . . . . ?
N1 C1 C12 O2 34.8(2) . . . . ?
C1 N1 C5 C4 58.3(3) . . . . ?
C1 N1 C16 O3 -178.2(2) . . . . ?
C1 N1 C16 O4 2.8(3) . . . . ?
C1 C2 C3 C4 50.2(3) . . . . ?
C1 C2 C3 C14 -164.3(2) . . . . ?
C1 C2 C3 C15 -98.1(3) . . . . ?
C1 C6 C7 C8 177.3(2) . . . . ?
C1 C6 C11 C10 -177.4(2) . . . . ?
C2 C1 C6 C7 -61.6(3) . . . . ?
C2 C1 C6 C11 114.3(2) . . . . ?
C2 C1 C12 O1 92.6(3) . . . . ?
C2 C1 C12 O2 -82.3(2) . . . . ?
C2 C3 C4 C5 1.3(3) . . . . ?
C2 C3 C14 C15 108.7(3) . . . . ?
C2 C3 C15 F1 142.6(2) . . . . ?
C2 C3 C15 F2 5.0(4) . . . . ?
C2 C3 C15 C14 -105.4(3) . . . . ?
C3 C4 C5 N1 -52.8(3) . . . . ?
C3 C14 C15 F1 111.2(3) . . . . ?
C3 C14 C15 F2 -111.4(2) . . . . ?
C4 C3 C14 C15 -107.1(3) . . . . ?
C4 C3 C15 F1 -4.5(4) . . . . ?
C4 C3 C15 F2 -142.1(2) . . . . ?
C4 C3 C15 C14 107.5(3) . . . . ?
C5 N1 C1 C2 -6.6(2) . . . . ?
C5 N1 C1 C6 111.7(2) . . . . ?
C5 N1 C1 C12 -123.3(2) . . . . ?
C5 N1 C16 O3 -3.5(3) . . . . ?
C5 N1 C16 O4 177.57(18) . . . . ?
C6 C1 C2 C3 -167.92(19) . . . . ?
C6 C1 C12 O1 -24.9(3) . . . . ?
C6 C1 C12 O2 160.21(18) . . . . ?
C6 C7 C8 C9 -0.4(3) . . . . ?
C7 C6 C11 C10 -1.4(3) . . . . ?
C7 C8 C9 Cl1 -179.87(17) . . . . ?
C7 C8 C9 C10 -0.5(3) . . . . ?
C8 C9 C10 C11 0.4(3) . . . . ?
C9 C10 C11 C6 0.6(3) . . . . ?
C11 C6 C7 C8 1.3(3) . . . . ?
C12 C1 C2 C3 72.3(2) . . . . ?
C12 C1 C6 C7 55.4(3) . . . . ?
C12 C1 C6 C11 -128.8(2) . . . . ?
C13 O2 C12 O1 2.3(3) . . . . ?
C13 O2 C12 C1 177.3(2) . . . . ?
C14 C3 C4 C5 -143.8(2) . . . . ?
C14 C3 C15 F1 -112.0(3) . . . . ?
C14 C3 C15 F2 110.4(3) . . . . ?
C15 C3 C4 C5 149.8(2) . . . . ?
C16 O4 C17 C18 -178.9(2) . . . . ?
C16 O4 C17 C19 -62.1(3) . . . . ?
C16 O4 C17 C20 62.7(3) . . . . ?
C16 N1 C1 C2 168.12(18) . . . . ?
C16 N1 C1 C6 -73.5(2) . . . . ?
C16 N1 C1 C12 51.5(3) . . . . ?
C16 N1 C5 C4 -116.6(2) . . . . ?
C17 O4 C16 O3 -9.3(3) . . . . ?
C17 O4 C16 N1 169.7(2) . . . . ?
